data_7159663
loop_
_publ_author_name
'Takashima, Rikito'
'Aoki, Daisuke'
'Takahashi, Akira'
'Otsuka, Hideyuki'

_publ_section_title
;
 A thermally driven rotaxane-catenane interconversion with a dynamic
 bis(hindered amino) disulfide.
;
_journal_issue 5
_journal_name_full 'Organic &amp; biomolecular chemistry'
_journal_page_first 927
_journal_page_last 931
_journal_paper_doi 10.1039/d3ob01693e
_journal_volume 22
_journal_year 2024
_chemical_formula_moiety 'C72 H114 N10 O6 S4, 2(C32 H33 N2 O2)'
_chemical_formula_sum 'C136 H180 N14 O10 S4'
_chemical_formula_weight 2299.17
_space_group_crystal_system triclinic
_space_group_IT_number 2
_space_group_name_Hall '-P 1'
_space_group_name_H-M_alt 'P -1'
_atom_sites_solution_hydrogens geom
_audit_block_doi 10.5517/ccdc.csd.cc2gyn7b
_audit_creation_date 2023-04-11
_audit_creation_method
;
Olex2 1.3
(compiled 2020.11.12 svn.r5f609507 for OlexSys, GUI svn.r6408)
;
_audit_update_record
;
2023-09-04 deposited with the CCDC.	2023-11-06 downloaded from the CCDC.
;
_cell_angle_alpha 83.5207(15)
_cell_angle_beta 73.4507(16)
_cell_angle_gamma 69.2324(18)
_cell_formula_units_Z 1
_cell_length_a 13.7131(3)
_cell_length_b 15.4192(3)
_cell_length_c 18.7176(3)
_cell_measurement_reflns_used 17344
_cell_measurement_temperature 90
_cell_measurement_theta_max 75.5110
_cell_measurement_theta_min 2.4510
_cell_volume 3546.99(13)
_computing_cell_refinement 'CrysAlisPro 1.171.42.81a (Rigaku OD, 2023)'
_computing_data_collection 'CrysAlisPro 1.171.42.81a (Rigaku OD, 2023)'
_computing_data_reduction 'CrysAlisPro 1.171.42.81a (Rigaku OD, 2023)'
_computing_molecular_graphics 'Olex2 1.3 (Dolomanov et al., 2009)'
_computing_publication_material 'Olex2 1.3 (Dolomanov et al., 2009)'
_computing_structure_refinement 'SHELXL 2018/3 (Sheldrick, 2015)'
_diffrn_ambient_temperature 90
_diffrn_detector 'Hybrid Pixel Array Detector'
_diffrn_detector_area_resol_mean 10.0000
_diffrn_detector_type HyPix
_diffrn_measured_fraction_theta_full 1.000
_diffrn_measured_fraction_theta_max 0.966
_diffrn_measurement_details
;
List of Runs (angles in degrees, time in seconds):

  # Type    Start    End  Width  t~exp~   \w     \q     \k     \f   Frames
#--------------------------------------------------------------------------
  1  \w   -118.00 -18.00   0.50    5.00    --  -41.30 -40.00  13.00  200
  2  \w      6.00  51.00   0.50    5.00    --   41.30 -40.00  13.00   90
  3  \w     21.00 118.00   0.50    5.00    --   41.30  40.00 167.00  194
  4  \w    -31.00  -5.00   0.50    5.00    --   41.30 -40.00  13.00   52
  5  \w   -175.00 -95.00   0.50   15.00    -- -104.00 -40.00  13.00  160
  6  \w    100.00 125.00   0.50   15.00    --  108.75  40.00 167.00   50
  7  \w   -115.00 -59.00   0.50    5.00    --  -41.30 -57.00  60.00  112
  8  \w    -45.00 -19.00   0.50    5.00    --  -41.30 -57.00  60.00   52
  9  \w    -28.00  36.00   0.50    5.00    --  -41.30  40.00 167.00  128
 10  \w    -87.00 -15.00   0.50    5.00    --  -41.30 125.00 -90.00  144
 11  \w     22.00  62.00   0.50    5.00    --   41.30 -57.00-180.00   80
 12  \w      5.00  31.00   0.50    5.00    --   41.30 -19.00-150.00   52
 13  \w     33.00  93.00   0.50    5.00    --   41.30-125.00 -60.00  120
 14  \w    -78.00 -32.00   0.50   15.00    -- -104.00  77.00 -30.00   92
 15  \w    -73.00 -32.00   0.50   15.00    -- -104.00 125.00 -60.00   82
 16  \w   -115.00 -89.00   0.50   15.00    -- -104.00 -94.00 120.00   52
 17  \w   -111.00 -85.00   0.50   15.00    -- -104.00 125.00 -60.00   52
 18  \w   -174.00-118.00   0.50   15.00    -- -104.00 -94.00 120.00  112
 19  \w    -68.00 -38.00   0.50   15.00    -- -104.00 125.00   0.00   60
 20  \w    -66.00 -30.00   0.50   15.00    -- -104.00  61.00  90.00   72
 21  \w    -59.00 -34.00   0.50   15.00    -- -104.00  61.00  30.00   50
 22  \w     40.00  73.00   0.50   15.00    --  108.75 -97.00 -39.41   66
 23  \w     81.00 106.00   0.50   15.00    --  108.75 -94.00 120.00   50
 24  \w     89.00 176.00   0.50   15.00    --  108.75  77.00 -90.00  174
 25  \w     35.00  77.00   0.50   15.00    --  108.75 -94.00 120.00   84
 26  \w     85.00 170.00   0.50   15.00    --  108.75  30.00 120.00  170
 27  \w     35.00  84.00   0.50   15.00    --  108.75 -94.00-150.00   98
 28  \w     52.00 107.00   0.50   15.00    --  108.75-106.00 110.55  110
 29  \w     37.00 100.00   0.50   15.00    --  108.75 -77.00 120.00  126
 30  \w     41.00  88.00   0.50   15.00    --  108.75 -94.00  30.00   94
 31  \w     46.00  85.00   0.50   15.00    --  108.75-142.00 -32.16   78
 32  \w     94.00 125.00   0.50   15.00    --  108.75-142.00 -32.16   62
 33  \w     91.00 117.00   0.50   15.00    --  108.75  61.00-180.00   52
 34  \w    121.00 168.00   0.50   15.00    --  108.75  61.00-180.00   94
 35  \w     88.00 176.00   0.50   15.00    --  108.75  45.00-120.00  176
 36  \w     37.00 101.00   0.50   15.00    --  108.75 -94.00   0.00  128
 37  \w     62.00 103.00   0.50   15.00    --  108.75 -94.00-120.00   82
 38  \w     78.00 106.00   0.50   15.00    --  108.75 -94.00-180.00   56
 39  \w    118.00 171.00   0.50   15.00    --  108.75  30.00 -60.00  106
 40  \w     38.00  72.00   0.50   15.00    --  108.75 -61.00-180.00   68
 41  \w     81.00 106.00   0.50   15.00    --  108.75 -98.00 108.10   50
 42  \w     62.00  95.00   0.50   15.00    --  108.75-101.00  72.22   66
 43  \w     85.00 178.00   0.50   15.00    --  108.75  30.00-150.00  186
 44  \w     78.00 105.00   0.50   15.00    --  108.75 -97.00 -39.41   54
;
_diffrn_measurement_device 'four-circle diffractometer'
_diffrn_measurement_device_type 'XtaLAB Synergy R, DW system, HyPix'
_diffrn_measurement_method '\w scans'
_diffrn_orient_matrix_type 'CrysAlisPro convention (1999,Acta A55,543-557)'
_diffrn_orient_matrix_UB_11 0.0712190000
_diffrn_orient_matrix_UB_12 -0.1028497000
_diffrn_orient_matrix_UB_13 0.0007306000
_diffrn_orient_matrix_UB_21 0.1001203000
_diffrn_orient_matrix_UB_22 0.0252373000
_diffrn_orient_matrix_UB_23 -0.0437375000
_diffrn_orient_matrix_UB_31 0.0204150000
_diffrn_orient_matrix_UB_32 0.0143138000
_diffrn_orient_matrix_UB_33 0.0738930000
_diffrn_radiation_monochromator mirror
_diffrn_radiation_probe x-ray
_diffrn_radiation_type 'Cu K\a'
_diffrn_radiation_wavelength 1.54184
_diffrn_reflns_av_R_equivalents 0.0247
_diffrn_reflns_av_unetI/netI 0.0283
_diffrn_reflns_Laue_measured_fraction_full 1.000
_diffrn_reflns_Laue_measured_fraction_max 0.966
_diffrn_reflns_limit_h_max 17
_diffrn_reflns_limit_h_min -17
_diffrn_reflns_limit_k_max 19
_diffrn_reflns_limit_k_min -19
_diffrn_reflns_limit_l_max 23
_diffrn_reflns_limit_l_min -19
_diffrn_reflns_number 45289
_diffrn_reflns_point_group_measured_fraction_full 1.000
_diffrn_reflns_point_group_measured_fraction_max 0.966
_diffrn_reflns_theta_full 67.684
_diffrn_reflns_theta_max 76.778
_diffrn_reflns_theta_min 2.463
_diffrn_source 'Rotating-anode X-ray tube'
_diffrn_source_type 'Rigaku (Cu) X-ray Source'
_exptl_absorpt_coefficient_mu 1.062
_exptl_absorpt_correction_T_max 1.00000
_exptl_absorpt_correction_T_min 0.83736
_exptl_absorpt_correction_type multi-scan
_exptl_absorpt_process_details
;
CrysAlisPro 1.171.42.81a (Rigaku Oxford Diffraction, 2023)
Empirical absorption correction using spherical harmonics,
implemented in SCALE3 ABSPACK scaling algorithm.
;
_exptl_crystal_colour 'clear light colourless'
_exptl_crystal_colour_lustre clear
_exptl_crystal_colour_modifier light
_exptl_crystal_colour_primary colourless
_exptl_crystal_density_diffrn 1.076
_exptl_crystal_description block
_exptl_crystal_F_000 1238
_exptl_crystal_size_max 0.176
_exptl_crystal_size_mid 0.125
_exptl_crystal_size_min 0.077
_refine_diff_density_max 0.896
_refine_diff_density_min -0.338
_refine_diff_density_rms 0.052
_refine_ls_extinction_method none
_refine_ls_goodness_of_fit_ref 1.079
_refine_ls_hydrogen_treatment constr
_refine_ls_matrix_type full
_refine_ls_number_parameters 747
_refine_ls_number_reflns 14453
_refine_ls_number_restraints 1026
_refine_ls_restrained_S_all 1.125
_refine_ls_R_factor_all 0.0916
_refine_ls_R_factor_gt 0.0727
_refine_ls_shift/su_max 0.000
_refine_ls_shift/su_mean 0.000
_refine_ls_structure_factor_coef Fsqd
_refine_ls_weighting_details 'w=1/[\s^2^(Fo^2^)+(0.1528P)^2^+0.5852P] where P=(Fo^2^+2Fc^2^)/3'
_refine_ls_weighting_scheme calc
_refine_ls_wR_factor_gt 0.2382
_refine_ls_wR_factor_ref 0.2579
_reflns_Friedel_coverage 0.000
_reflns_number_gt 9822
_reflns_number_total 14453
_reflns_threshold_expression 'I > 2\s(I)'
_cod_data_source_file d3ob01693e2.cif
_cod_data_source_block 2catenane_auto
_cod_depositor_comments 'Adding full bibliography for 7159663.cif.'
_cod_original_cell_volume 3547.00(12)
_cod_database_code 7159663
_shelx_shelxl_version_number 2018/3
_shelx_space_group_comment
;
The symmetry employed for this shelxl refinement is uniquely defined
by the following loop, which should always be used as a source of
symmetry information in preference to the above space-group names.
They are only intended as comments.
;
_shelx_estimated_absorpt_t_max 0.923
_shelx_estimated_absorpt_t_min 0.835
_reflns_odcompleteness_completeness 99.96
_reflns_odcompleteness_iscentric 1
_reflns_odcompleteness_theta 68.13
_olex2_refinement_description
;
1. Fixed Uiso
 At 1.2 times of:
  All C(H) groups, All C(H,H) groups
 At 1.5 times of:
  All C(H,H,H) groups
2. Uiso/Uaniso restraints and constraints
All non-hydrogen atoms have similar U: within 2A with sigma of 0.01 and sigma
for terminal atoms of 0.02 within 2A
All non-hydrogen atoms restrained to be isotropic: with sigma of 0.01 and sigma
for terminal atoms of 0.02
3.a Ternary CH refined with riding coordinates:
 C15(H15), C1(H1)
3.b Secondary CH2 refined with riding coordinates:
 C16(H16A,H16B), C84(H84A,H84B), C83(H83A,H83B), C80(H80A,H80B), C87(H87A,
 H87B), C6(H6A,H6B), C35(H35A,H35B), C67(H67A,H67B), C81(H81A,H81B), C56(H56A,
 H56B), C82(H82A,H82B), C22(H22A,H22B), C29(H29A,H29B), C65(H65A,H65B),
 C53(H53A,H53B), C51(H51A,H51B), C28(H28A,H28B), C24(H24A,H24B), C23(H23A,H23B),
  C25(H25A,H25B), C26(H26A,H26B), C27(H27A,H27B)
3.c Aromatic/amide H refined with riding coordinates:
 C73(H73), C37(H37), C61(H61), C40(H40), C32(H32), C60(H60), C72(H72),
 C64(H64), C38(H38), C71(H71), C54(H54), C63(H63), C77(H77), C75(H75), C57(H57),
  C49(H49), C55(H55), C76(H76), C41(H41), C58(H58)
3.d Idealised Me refined as rotating group:
 C88(H88A,H88B,H88C), C10(H10A,H10B,H10C), C44(H44A,H44B,H44C), C46(H46A,H46B,
 H46C), C14(H14A,H14B,H14C), C12(H12A,H12B,H12C), C13(H13A,H13B,H13C), C45(H45A,
 H45B,H45C)
;
_smtbx_masks_void_probe_radius 1.2
_smtbx_masks_void_truncation_radius 1.2
_olex2_submission_special_instructions 'No special instructions were received'
_oxdiff_exptl_absorpt_empirical_details
;
Empirical correction (ABSPACK) includes:
- Absorption correction using spherical harmonics
- Frame scaling
;
_oxdiff_exptl_absorpt_empirical_full_max 1.422
_oxdiff_exptl_absorpt_empirical_full_min 0.669

loop_
_space_group_symop_operation_xyz
'x, y, z'
'-x, -y, -z'

loop_
_atom_site_label
_atom_site_type_symbol
_atom_site_fract_x
_atom_site_fract_y
_atom_site_fract_z
_atom_site_U_iso_or_equiv
_atom_site_adp_type
_atom_site_occupancy
_atom_site_site_symmetry_order
_atom_site_calc_flag
_atom_site_refinement_flags_posn
_atom_site_refinement_flags_adp
_atom_site_refinement_flags_occupancy
_atom_site_disorder_assembly
_atom_site_disorder_group
S1 S 1.28086(7) -0.20628(5) 0.11920(4) 0.0807(2) Uani 1 1 d . U . . .
S2 S -0.34482(7) 0.17617(5) 0.80433(4) 0.0807(2) Uani 1 1 d . U . . .
N32 N 0.8538(2) 0.77320(16) 0.81179(11) 0.0726(6) Uani 1 1 d . U . . .
O7 O 0.80828(19) -0.04841(15) 0.18151(11) 0.0841(5) Uani 1 1 d . U . . .
O21 O -0.3648(2) 0.43606(14) 0.54947(12) 0.0898(6) Uani 1 1 d . U . . .
N31 N 0.6463(2) 0.76327(17) 0.87471(11) 0.0731(6) Uani 1 1 d . U . . .
O47 O 0.7695(2) 0.87543(16) 0.42270(12) 0.0967(7) Uani 1 1 d . U . . .
N33 N 1.1436(2) -0.15902(16) 0.14720(12) 0.0756(6) Uani 1 1 d . U . . .
N34 N 0.2791(2) 0.22016(18) 0.34072(12) 0.0803(6) Uani 1 1 d . U . . .
O9 O 0.7613(2) -0.12162(18) 0.10730(13) 0.0996(7) Uani 1 1 d . U . . .
N36 N -0.3433(2) 0.25493(17) 0.73379(12) 0.0760(6) Uani 1 1 d . U . . .
O48 O 0.4242(3) 0.82506(19) 0.53360(15) 0.1064(7) Uani 1 1 d . U . . .
C68 C 0.8095(3) 0.7770(2) 0.88699(14) 0.0738(7) Uani 1 1 d . U . . .
C73 C 0.8742(3) 0.7597(2) 0.93645(15) 0.0815(8) Uani 1 1 d . U . . .
H73 H 0.842321 0.764869 0.988674 0.098 Uiso 1 1 calc R U . . .
C37 C 0.4332(3) 0.0209(2) 0.21719(16) 0.0818(8) Uani 1 1 d . U . . .
H37 H 0.375017 0.015883 0.201923 0.098 Uiso 1 1 calc R U . . .
C86 C 1.0992(3) -0.0631(2) 0.11735(15) 0.0783(7) Uani 1 1 d . U . . .
C36 C 0.4112(3) 0.0765(2) 0.27642(15) 0.0763(7) Uani 1 1 d . U . . .
C39 C 0.6243(3) -0.0198(2) 0.20033(15) 0.0784(7) Uani 1 1 d . U . . .
N35 N 0.2669(3) 0.3222(2) 0.41299(14) 0.0947(8) Uani 1 1 d . U . . .
C16 C -0.2681(3) 0.2901(2) 0.60268(16) 0.0784(7) Uani 1 1 d . U . . .
H16A H -0.221826 0.320239 0.614383 0.094 Uiso 1 1 calc R U . . .
H16B H -0.232345 0.263286 0.552326 0.094 Uiso 1 1 calc R U . . .
C59 C 0.8454(3) 0.8624(2) 0.46116(16) 0.0843(8) Uani 1 1 d . U . . .
C84 C 0.9680(3) -0.1820(2) 0.18336(16) 0.0813(8) Uani 1 1 d . U . . .
H84A H 0.930204 -0.224817 0.179844 0.098 Uiso 1 1 calc R U . . .
H84B H 0.954925 -0.170666 0.236845 0.098 Uiso 1 1 calc R U . . .
N30 N 0.2869(2) 0.2336(2) 0.40834(14) 0.0889(7) Uani 1 1 d . U . . .
C83 C 1.0145(3) 0.8476(2) 0.67523(15) 0.0785(7) Uani 1 1 d . U . . .
H83A H 1.060251 0.861937 0.701392 0.094 Uiso 1 1 calc R U . . .
H83B H 0.941905 0.895666 0.688480 0.094 Uiso 1 1 calc R U . . .
C80 C 0.4958(3) 0.7357(2) 0.85180(16) 0.0803(7) Uani 1 1 d . U . . .
H80A H 0.511730 0.758483 0.799625 0.096 Uiso 1 1 calc R U . . .
H80B H 0.535672 0.668144 0.851583 0.096 Uiso 1 1 calc R U . . .
C61 C 0.9124(3) 0.9364(2) 0.53209(15) 0.0791(7) Uani 1 1 d . U . . .
H61 H 0.908854 0.991428 0.552518 0.095 Uiso 1 1 calc R U . . .
C78 C 0.5394(3) 0.7819(2) 0.89671(15) 0.0768(7) Uani 1 1 d . U . . .
C87 C -0.4300(3) 0.4043(2) 0.67807(18) 0.0855(8) Uani 1 1 d . U . . .
H87A H -0.500870 0.451789 0.677491 0.103 Uiso 1 1 calc R U . . .
H87B H -0.384978 0.435911 0.689638 0.103 Uiso 1 1 calc R U . . .
C8 C 0.7359(3) -0.0693(2) 0.15799(16) 0.0812(8) Uani 1 1 d . U . . .
C85 C 1.0886(3) -0.2282(2) 0.14994(16) 0.0792(7) Uani 1 1 d . U . . .
C15 C -0.3764(3) 0.3629(2) 0.60170(17) 0.0813(7) Uani 1 1 d . U . . .
H15 H -0.422991 0.333236 0.588577 0.098 Uiso 1 1 calc R U . . .
C74 C 0.6916(3) 0.8003(2) 0.91331(14) 0.0754(7) Uani 1 1 d . U . . .
C70 C 0.9611(3) 0.7510(2) 0.78549(15) 0.0735(7) Uani 1 1 d . U . . .
C62 C 0.9890(3) 0.8536(2) 0.54474(15) 0.0779(7) Uani 1 1 d . U . . .
C40 C 0.6017(3) 0.0354(2) 0.26084(18) 0.0852(8) Uani 1 1 d . U . . .
H40 H 0.659549 0.041047 0.276132 0.102 Uiso 1 1 calc R U . . .
C17 C -0.2768(3) 0.2119(2) 0.65897(15) 0.0753(7) Uani 1 1 d . U . . .
C6 C 0.9771(3) -0.0258(2) 0.15184(16) 0.0799(7) Uani 1 1 d . U . . .
H6A H 0.963124 -0.013193 0.205200 0.096 Uiso 1 1 calc R U . . .
H6B H 0.946005 0.033818 0.127020 0.096 Uiso 1 1 calc R U . . .
C19 C -0.4478(3) 0.3332(2) 0.74016(17) 0.0828(8) Uani 1 1 d . U . . .
C35 C 0.2974(3) 0.1265(2) 0.31780(17) 0.0840(8) Uani 1 1 d . U . . .
H35A H 0.249277 0.131026 0.285858 0.101 Uiso 1 1 calc R U . . .
H35B H 0.276989 0.089659 0.362743 0.101 Uiso 1 1 calc R U . . .
C32 C 0.2561(3) 0.3001(2) 0.30192(16) 0.0847(8) Uani 1 1 d . U . . .
H32 H 0.246626 0.309002 0.252951 0.102 Uiso 1 1 calc R U . . .
C67 C 1.0046(3) 0.7532(2) 0.70215(15) 0.0781(7) Uani 1 1 d . U . . .
H67A H 0.955727 0.739956 0.678252 0.094 Uiso 1 1 calc R U . . .
H67B H 1.076508 0.704484 0.687277 0.094 Uiso 1 1 calc R U . . .
C88 C -0.1622(3) 0.1533(2) 0.66384(16) 0.0834(8) Uani 1 1 d . U . . .
H88A H -0.136178 0.187479 0.690959 0.125 Uiso 1 1 calc R U . . .
H88B H -0.114016 0.140084 0.613463 0.125 Uiso 1 1 calc R U . . .
H88C H -0.163232 0.094849 0.690212 0.125 Uiso 1 1 calc R U . . .
C60 C 0.8408(3) 0.9427(2) 0.49115(16) 0.0839(8) Uani 1 1 d . U . . .
H60 H 0.789246 1.000847 0.483599 0.101 Uiso 1 1 calc R U . . .
C52 C 0.4043(3) 0.7846(3) 0.6031(2) 0.0928(9) Uani 1 1 d . U . . .
C72 C 0.9843(3) 0.7351(2) 0.90863(17) 0.0855(8) Uani 1 1 d . U . . .
H72 H 1.029363 0.721529 0.941593 0.103 Uiso 1 1 calc R U . . .
C10 C 1.1487(3) 0.0001(2) 0.14130(19) 0.0890(9) Uani 1 1 d . U . . .
H10A H 1.148603 -0.012082 0.193847 0.133 Uiso 1 1 calc R U . . .
H10B H 1.105932 0.065089 0.134720 0.133 Uiso 1 1 calc R U . . .
H10C H 1.223121 -0.012427 0.110644 0.133 Uiso 1 1 calc R U . . .
C33 C 0.2493(3) 0.3653(2) 0.34768(17) 0.0919(9) Uani 1 1 d . U . . .
C64 C 0.9214(3) 0.7791(2) 0.47154(17) 0.0876(8) Uani 1 1 d . U . . .
H64 H 0.925498 0.724330 0.450303 0.105 Uiso 1 1 calc R U . . .
C38 C 0.5382(3) -0.0276(2) 0.17952(16) 0.0839(8) Uani 1 1 d . U . . .
H38 H 0.551604 -0.066350 0.139313 0.101 Uiso 1 1 calc R U . . .
C1 C 0.9207(3) -0.0913(2) 0.14532(16) 0.0793(7) Uani 1 1 d . U . . .
H1 H 0.930302 -0.101906 0.091643 0.095 Uiso 1 1 calc R U . . .
C71 C 1.0292(3) 0.7303(2) 0.83250(17) 0.0837(8) Uani 1 1 d . U . . .
H71 H 1.105308 0.713140 0.812502 0.100 Uiso 1 1 calc R U . . .
C54 C 0.4721(3) 0.7028(2) 0.6255(2) 0.0923(9) Uani 1 1 d . U . . .
H54 H 0.534839 0.666682 0.590371 0.111 Uiso 1 1 calc R U . . .
C63 C 0.9929(3) 0.7748(2) 0.51350(16) 0.0839(8) Uani 1 1 d . U . . .
H63 H 1.044947 0.716807 0.520658 0.101 Uiso 1 1 calc R U . . .
C77 C 0.4738(3) 0.8386(3) 0.95690(17) 0.0880(8) Uani 1 1 d . U . . .
H77 H 0.397772 0.851680 0.970859 0.106 Uiso 1 1 calc R U . . .
C81 C 0.3761(3) 0.7507(2) 0.87844(19) 0.0878(8) Uani 1 1 d . U . . .
H81A H 0.335245 0.817697 0.874800 0.105 Uiso 1 1 calc R U . . .
H81B H 0.358401 0.731873 0.931582 0.105 Uiso 1 1 calc R U . . .
C75 C 0.6308(3) 0.8563(2) 0.97457(16) 0.0852(8) Uani 1 1 d . U . . .
H75 H 0.664711 0.880751 1.001044 0.102 Uiso 1 1 calc R U . . .
C44 C -0.3244(3) 0.1490(2) 0.63227(17) 0.0872(9) Uani 1 1 d . U . . .
H44A H -0.333326 0.101146 0.670245 0.131 Uiso 1 1 calc R U . . .
H44B H -0.275393 0.119432 0.585614 0.131 Uiso 1 1 calc R U . . .
H44C H -0.394876 0.186272 0.623933 0.131 Uiso 1 1 calc R U . . .
C57 C 0.4486(3) 0.6731(2) 0.69922(19) 0.0891(8) Uani 1 1 d . U . . .
H57 H 0.496903 0.617015 0.713735 0.107 Uiso 1 1 calc R U . . .
C56 C 0.7607(4) 0.7947(3) 0.39901(19) 0.1012(10) Uani 1 1 d . U . . .
H56A H 0.755511 0.749921 0.441003 0.121 Uiso 1 1 calc R U . . .
H56B H 0.825108 0.764401 0.358423 0.121 Uiso 1 1 calc R U . . .
C46 C -0.4768(3) 0.3816(3) 0.81390(19) 0.0963(10) Uani 1 1 d . U . . .
H46A H -0.498582 0.341571 0.855241 0.145 Uiso 1 1 calc R U . . .
H46B H -0.536572 0.440250 0.814838 0.145 Uiso 1 1 calc R U . . .
H46C H -0.413757 0.394014 0.818975 0.145 Uiso 1 1 calc R U . . .
C14 C 1.1312(3) -0.3103(2) 0.20117(19) 0.0926(9) Uani 1 1 d . U . . .
H14A H 1.208010 -0.343367 0.178815 0.139 Uiso 1 1 calc R U . . .
H14B H 1.090479 -0.352751 0.207194 0.139 Uiso 1 1 calc R U . . .
H14C H 1.122235 -0.286843 0.250008 0.139 Uiso 1 1 calc R U . . .
C49 C 0.5290(4) 0.7899(3) 0.4856(2) 0.1063(11) Uani 1 1 d . U . . .
H49 H 0.576766 0.728172 0.488012 0.128 Uiso 1 1 calc R U . . .
C82 C 0.3393(3) 0.6957(3) 0.8333(2) 0.0925(9) Uani 1 1 d . U . . .
H82A H 0.378886 0.628686 0.837984 0.111 Uiso 1 1 calc R U . . .
H82B H 0.261278 0.706163 0.855072 0.111 Uiso 1 1 calc R U . . .
C55 C 0.3099(3) 0.8311(3) 0.6532(2) 0.0990(10) Uani 1 1 d . U . . .
H55 H 0.259629 0.884857 0.637596 0.119 Uiso 1 1 calc R U . . .
C76 C 0.5212(3) 0.8758(3) 0.99632(17) 0.0927(9) Uani 1 1 d . U . . .
H76 H 0.477976 0.914290 1.037933 0.111 Uiso 1 1 calc R U . . .
C48 C 0.3575(3) 0.7221(2) 0.7523(2) 0.0886(8) Uani 1 1 d . U . . .
C41 C 0.4972(3) 0.0818(2) 0.29869(18) 0.0861(8) Uani 1 1 d . U . . .
H41 H 0.483482 0.117985 0.340620 0.103 Uiso 1 1 calc R U . . .
C22 C -0.3466(4) 0.4115(3) 0.47343(19) 0.0968(9) Uani 1 1 d . U . . .
H22A H -0.404774 0.389945 0.469480 0.116 Uiso 1 1 calc R U . . .
H22B H -0.276756 0.360511 0.457794 0.116 Uiso 1 1 calc R U . . .
C12 C 1.1090(3) -0.2684(2) 0.07295(18) 0.0929(9) Uani 1 1 d . U . . .
H12A H 1.075816 -0.218921 0.040632 0.139 Uiso 1 1 calc R U . . .
H12B H 1.077054 -0.317297 0.079062 0.139 Uiso 1 1 calc R U . . .
H12C H 1.186975 -0.294310 0.050321 0.139 Uiso 1 1 calc R U . . .
C13 C 1.1258(3) -0.0576(3) 0.03033(16) 0.0942(10) Uani 1 1 d . U . . .
H13A H 1.203003 -0.090593 0.009220 0.141 Uiso 1 1 calc R U . . .
H13B H 1.107949 0.007509 0.014001 0.141 Uiso 1 1 calc R U . . .
H13C H 1.083224 -0.086270 0.013245 0.141 Uiso 1 1 calc R U . . .
C29 C 0.2195(4) 0.4676(3) 0.3374(2) 0.1074(11) Uani 1 1 d . U . . .
H29A H 0.272768 0.487165 0.351582 0.129 Uiso 1 1 calc R U . . .
H29B H 0.226067 0.482366 0.283750 0.129 Uiso 1 1 calc R U . . .
C65 C 1.0638(3) 0.8517(3) 0.59046(16) 0.0848(8) Uani 1 1 d . U . . .
H65A H 1.084874 0.907842 0.578434 0.102 Uiso 1 1 calc R U . . .
H65B H 1.130288 0.797049 0.576171 0.102 Uiso 1 1 calc R U . . .
C53 C 0.6595(4) 0.8252(3) 0.3716(2) 0.1120(12) Uani 1 1 d . U . . .
H53A H 0.663852 0.874197 0.332973 0.134 Uiso 1 1 calc R U . . .
H53B H 0.658069 0.771845 0.347570 0.134 Uiso 1 1 calc R U . . .
C58 C 0.2869(3) 0.8005(3) 0.7266(2) 0.0960(9) Uani 1 1 d . U . . .
H58 H 0.220863 0.834007 0.760400 0.115 Uiso 1 1 calc R U . . .
C51 C 0.5556(4) 0.8614(3) 0.4307(2) 0.1105(11) Uani 1 1 d . U . . .
H51A H 0.559669 0.911001 0.457922 0.133 Uiso 1 1 calc R U . . .
H51B H 0.496031 0.889747 0.406393 0.133 Uiso 1 1 calc R U . . .
C45 C -0.5423(3) 0.3037(3) 0.7376(2) 0.0981(10) Uani 1 1 d . U . . .
H45A H -0.528445 0.279289 0.688210 0.147 Uiso 1 1 calc R U . . .
H45B H -0.609132 0.357407 0.747422 0.147 Uiso 1 1 calc R U . . .
H45C H -0.549656 0.255484 0.775546 0.147 Uiso 1 1 calc R U . . .
C28 C 0.1115(4) 0.5227(3) 0.3793(2) 0.1078(11) Uani 1 1 d . U . . .
H28A H 0.094414 0.588193 0.361968 0.129 Uiso 1 1 calc R U . . .
H28B H 0.108004 0.520668 0.432994 0.129 Uiso 1 1 calc R U . . .
C24 C -0.2752(4) 0.5448(3) 0.4270(3) 0.1269(13) Uani 1 1 d . U . . .
H24A H -0.290231 0.601894 0.395927 0.152 Uiso 1 1 calc R U . . .
H24B H -0.289626 0.563193 0.479054 0.152 Uiso 1 1 calc R U . . .
C23 C -0.3452(4) 0.4947(3) 0.4237(2) 0.1094(11) Uani 1 1 d . U . . .
H23A H -0.325779 0.474383 0.371654 0.131 Uiso 1 1 calc R U . . .
H23B H -0.420040 0.539311 0.434312 0.131 Uiso 1 1 calc R U . . .
C25 C -0.1670(5) 0.4891(3) 0.4014(3) 0.1359(15) Uani 1 1 d . U . . .
H25A H -0.155884 0.465635 0.351577 0.163 Uiso 1 1 calc R U . . .
H25B H -0.151832 0.434843 0.435408 0.163 Uiso 1 1 calc R U . . .
C26 C -0.0822(5) 0.5409(4) 0.3956(4) 0.1460(16) Uani 1 1 d . U . . .
H26A H -0.098558 0.595929 0.362455 0.175 Uiso 1 1 calc R U . . .
H26B H -0.092651 0.563386 0.445664 0.175 Uiso 1 1 calc R U . . .
C27 C 0.0317(5) 0.4838(4) 0.3674(3) 0.1411(15) Uani 1 1 d . U . . .
H27A H 0.046546 0.474883 0.313342 0.169 Uiso 1 1 calc R U . . .
H27B H 0.043401 0.422018 0.391962 0.169 Uiso 1 1 calc R U . . .

loop_
_atom_site_aniso_label
_atom_site_aniso_U_11
_atom_site_aniso_U_22
_atom_site_aniso_U_33
_atom_site_aniso_U_23
_atom_site_aniso_U_13
_atom_site_aniso_U_12
S1 0.1136(6) 0.0886(5) 0.0563(3) 0.0065(3) -0.0363(4) -0.0452(4)
S2 0.1105(6) 0.0873(5) 0.0683(4) 0.0097(3) -0.0392(4) -0.0531(4)
N32 0.1057(17) 0.0818(13) 0.0512(10) 0.0052(9) -0.0313(11) -0.0502(12)
O7 0.1086(15) 0.0975(13) 0.0685(11) 0.0033(10) -0.0391(11) -0.0503(12)
O21 0.1274(17) 0.0755(11) 0.0897(13) 0.0153(10) -0.0546(12) -0.0464(11)
N31 0.1001(16) 0.0864(14) 0.0521(10) 0.0061(9) -0.0293(11) -0.0493(12)
O47 0.1496(19) 0.0998(14) 0.0796(12) 0.0190(10) -0.0604(13) -0.0710(14)
N33 0.1140(17) 0.0786(13) 0.0586(11) 0.0122(9) -0.0426(11) -0.0498(12)
N34 0.1139(17) 0.0925(15) 0.0601(11) 0.0039(10) -0.0373(12) -0.0558(13)
O9 0.1247(18) 0.1208(18) 0.0783(13) -0.0072(12) -0.0432(12) -0.0567(14)
N36 0.1018(16) 0.0799(13) 0.0633(12) 0.0022(10) -0.0393(11) -0.0380(12)
O48 0.143(2) 0.1152(17) 0.0930(15) 0.0141(13) -0.0696(15) -0.0554(16)
C68 0.1076(19) 0.0800(15) 0.0559(13) 0.0060(11) -0.0339(13) -0.0504(14)
C73 0.122(2) 0.0933(18) 0.0573(13) 0.0113(12) -0.0424(15) -0.0588(17)
C37 0.111(2) 0.0952(19) 0.0680(15) 0.0094(13) -0.0420(15) -0.0577(17)
C86 0.111(2) 0.0782(16) 0.0616(14) 0.0129(12) -0.0393(14) -0.0427(15)
C36 0.109(2) 0.0789(15) 0.0659(14) 0.0135(12) -0.0414(14) -0.0518(15)
C39 0.115(2) 0.0829(16) 0.0627(14) 0.0138(12) -0.0433(14) -0.0526(15)
N35 0.135(2) 0.1099(19) 0.0694(14) -0.0034(13) -0.0368(14) -0.0681(17)
C16 0.107(2) 0.0770(16) 0.0685(15) 0.0034(12) -0.0411(14) -0.0394(15)
C59 0.123(2) 0.0936(19) 0.0614(14) 0.0087(13) -0.0370(15) -0.0598(17)
C84 0.122(2) 0.0853(17) 0.0640(14) 0.0116(12) -0.0448(15) -0.0548(16)
N30 0.124(2) 0.1053(18) 0.0656(13) 0.0024(12) -0.0400(13) -0.0624(16)
C83 0.1003(19) 0.0953(18) 0.0617(14) 0.0062(13) -0.0319(13) -0.0528(15)
C80 0.100(2) 0.0903(18) 0.0695(15) 0.0055(13) -0.0327(14) -0.0481(15)
C61 0.106(2) 0.0906(18) 0.0582(13) 0.0008(12) -0.0240(13) -0.0528(16)
C78 0.104(2) 0.0860(17) 0.0571(13) 0.0085(12) -0.0280(13) -0.0491(15)
C87 0.111(2) 0.0782(17) 0.0843(18) 0.0002(14) -0.0463(16) -0.0361(15)
C8 0.113(2) 0.0904(18) 0.0602(14) 0.0107(13) -0.0399(14) -0.0480(16)
C85 0.119(2) 0.0784(16) 0.0670(14) 0.0099(12) -0.0479(15) -0.0496(15)
C15 0.111(2) 0.0759(16) 0.0785(16) 0.0104(13) -0.0467(15) -0.0439(15)
C74 0.1068(19) 0.0887(17) 0.0527(12) 0.0051(11) -0.0299(13) -0.0540(15)
C70 0.0984(19) 0.0798(15) 0.0614(13) 0.0053(11) -0.0318(13) -0.0465(14)
C62 0.0972(19) 0.0974(19) 0.0552(13) 0.0066(12) -0.0220(13) -0.0528(16)
C40 0.106(2) 0.0894(18) 0.0847(18) 0.0002(15) -0.0481(16) -0.0447(16)
C17 0.1062(19) 0.0746(15) 0.0618(14) 0.0021(11) -0.0413(13) -0.0363(14)
C6 0.115(2) 0.0797(16) 0.0634(14) 0.0122(12) -0.0398(14) -0.0459(15)
C19 0.099(2) 0.0866(17) 0.0775(16) -0.0006(14) -0.0406(15) -0.0347(15)
C35 0.116(2) 0.0892(18) 0.0767(16) 0.0064(14) -0.0416(16) -0.0603(17)
C32 0.124(2) 0.0888(18) 0.0617(14) 0.0025(13) -0.0317(15) -0.0557(17)
C67 0.0987(19) 0.0861(17) 0.0624(14) 0.0014(12) -0.0267(13) -0.0432(15)
C88 0.111(2) 0.0851(18) 0.0650(15) -0.0019(13) -0.0394(15) -0.0326(16)
C60 0.112(2) 0.0914(18) 0.0679(15) 0.0056(13) -0.0326(15) -0.0532(16)
C52 0.127(2) 0.097(2) 0.0908(19) 0.0065(16) -0.0656(18) -0.0542(18)
C72 0.117(2) 0.0978(19) 0.0710(16) 0.0145(14) -0.0499(16) -0.0557(17)
C10 0.125(3) 0.0790(18) 0.0857(19) 0.0181(15) -0.0467(18) -0.0522(18)
C33 0.137(2) 0.0991(19) 0.0664(15) -0.0012(14) -0.0290(16) -0.0705(18)
C64 0.124(2) 0.0913(19) 0.0693(16) -0.0020(14) -0.0283(16) -0.0596(18)
C38 0.119(2) 0.0961(19) 0.0637(15) 0.0043(13) -0.0422(15) -0.0559(17)
C1 0.107(2) 0.0874(17) 0.0607(14) 0.0070(12) -0.0362(14) -0.0444(15)
C71 0.105(2) 0.0904(18) 0.0775(17) 0.0092(14) -0.0422(15) -0.0478(16)
C54 0.123(2) 0.0883(19) 0.0919(19) -0.0048(15) -0.0559(18) -0.0450(17)
C63 0.106(2) 0.0910(18) 0.0694(16) 0.0077(13) -0.0279(15) -0.0498(16)
C77 0.104(2) 0.106(2) 0.0673(16) -0.0022(15) -0.0217(15) -0.0509(17)
C81 0.103(2) 0.0935(19) 0.0835(18) 0.0062(15) -0.0337(16) -0.0478(17)
C75 0.113(2) 0.104(2) 0.0595(14) -0.0048(13) -0.0266(14) -0.0573(17)
C44 0.133(3) 0.0783(17) 0.0775(17) 0.0056(14) -0.0570(18) -0.0466(17)
C57 0.117(2) 0.0814(17) 0.094(2) 0.0000(15) -0.0526(18) -0.0448(17)
C56 0.166(3) 0.102(2) 0.0750(17) 0.0135(15) -0.0560(19) -0.077(2)
C46 0.107(2) 0.101(2) 0.087(2) -0.0099(17) -0.0375(18) -0.0301(19)
C14 0.139(3) 0.0793(18) 0.091(2) 0.0175(15) -0.064(2) -0.0546(18)
C49 0.153(3) 0.100(2) 0.102(2) 0.0137(18) -0.079(2) -0.055(2)
C82 0.097(2) 0.099(2) 0.100(2) 0.0077(17) -0.0364(17) -0.0503(17)
C55 0.118(2) 0.099(2) 0.111(2) 0.0066(18) -0.066(2) -0.0474(19)
C76 0.118(2) 0.106(2) 0.0646(16) -0.0092(15) -0.0205(16) -0.0520(19)
C48 0.103(2) 0.0917(19) 0.099(2) 0.0047(16) -0.0498(17) -0.0489(16)
C41 0.112(2) 0.0896(18) 0.0816(18) -0.0021(14) -0.0462(17) -0.0475(17)
C22 0.132(3) 0.098(2) 0.0814(18) 0.0153(16) -0.0510(18) -0.0510(19)
C12 0.133(3) 0.090(2) 0.0822(19) -0.0043(15) -0.0580(19) -0.0439(19)
C13 0.126(3) 0.108(2) 0.0608(15) 0.0260(15) -0.0395(17) -0.050(2)
C29 0.155(3) 0.100(2) 0.090(2) -0.0002(17) -0.027(2) -0.075(2)
C65 0.101(2) 0.109(2) 0.0664(15) 0.0120(14) -0.0318(14) -0.0587(17)
C53 0.180(3) 0.115(2) 0.092(2) 0.0261(18) -0.081(2) -0.083(2)
C58 0.102(2) 0.098(2) 0.112(2) 0.0018(18) -0.0504(19) -0.0457(17)
C51 0.156(3) 0.111(2) 0.113(2) 0.0242(19) -0.087(2) -0.071(2)
C45 0.105(2) 0.114(3) 0.097(2) 0.0084(19) -0.0459(19) -0.049(2)
C28 0.137(3) 0.106(2) 0.104(2) 0.0084(19) -0.041(2) -0.065(2)
C24 0.161(4) 0.118(3) 0.120(3) 0.016(2) -0.061(3) -0.056(3)
C23 0.151(3) 0.114(2) 0.093(2) 0.0238(18) -0.057(2) -0.068(2)
C25 0.174(4) 0.109(3) 0.134(3) 0.000(2) -0.073(3) -0.034(3)
C26 0.183(4) 0.109(3) 0.165(4) 0.000(3) -0.056(3) -0.064(3)
C27 0.154(4) 0.128(3) 0.163(4) 0.004(3) -0.056(3) -0.063(3)

loop_
_atom_type_symbol
_atom_type_description
_atom_type_scat_dispersion_real
_atom_type_scat_dispersion_imag
_atom_type_scat_source
C C 0.0181 0.0091 'International Tables Vol C Tables 4.2.6.8 and 6.1.1.4'
H H 0.0000 0.0000 'International Tables Vol C Tables 4.2.6.8 and 6.1.1.4'
N N 0.0311 0.0180 'International Tables Vol C Tables 4.2.6.8 and 6.1.1.4'
O O 0.0492 0.0322 'International Tables Vol C Tables 4.2.6.8 and 6.1.1.4'
S S 0.3331 0.5567 'International Tables Vol C Tables 4.2.6.8 and 6.1.1.4'

loop_
_geom_angle_atom_site_label_1
_geom_angle_atom_site_label_2
_geom_angle_atom_site_label_3
_geom_angle
_geom_angle_site_symmetry_1
_geom_angle_site_symmetry_3
_geom_angle_publ_flag
N33 S1 S2 109.05(8) . 2_656 ?
N36 S2 S1 108.92(8) . 2_656 ?
C70 N32 C68 119.0(2) . . ?
C8 O7 C1 118.2(2) . . ?
C15 O21 C22 113.1(2) . . ?
C78 N31 C74 118.4(2) . . ?
C59 O47 C56 117.2(3) . . ?
C86 N33 S1 114.00(19) . . ?
C86 N33 C85 120.1(2) . . ?
C85 N33 S1 112.8(2) . . ?
N30 N34 C35 120.1(2) . . ?
C32 N34 N30 111.2(2) . . ?
C32 N34 C35 128.7(2) . . ?
C17 N36 S2 113.15(18) . . ?
C19 N36 S2 114.5(2) . . ?
C19 N36 C17 120.5(2) . . ?
C52 O48 C49 117.7(3) . . ?
N32 C68 C73 121.0(3) . . ?
N32 C68 C74 117.1(2) . . ?
C73 C68 C74 121.9(3) . . ?
C68 C73 H73 120.4 . . ?
C72 C73 C68 119.3(3) . . ?
C72 C73 H73 120.4 . . ?
C36 C37 H37 119.4 . . ?
C36 C37 C38 121.2(3) . . ?
C38 C37 H37 119.4 . . ?
N33 C86 C6 108.7(2) . . ?
N33 C86 C10 109.1(2) . . ?
N33 C86 C13 113.5(3) . . ?
C6 C86 C10 107.7(3) . . ?
C6 C86 C13 110.7(2) . . ?
C10 C86 C13 106.9(3) . . ?
C37 C36 C35 120.7(3) . . ?
C37 C36 C41 118.5(3) . . ?
C41 C36 C35 120.8(3) . . ?
C40 C39 C8 122.0(3) . . ?
C40 C39 C38 118.4(3) . . ?
C38 C39 C8 119.6(3) . . ?
N30 N35 C33 109.5(2) . . ?
H16A C16 H16B 107.7 . . ?
C15 C16 H16A 108.9 . . ?
C15 C16 H16B 108.9 . . ?
C15 C16 C17 113.5(3) . . ?
C17 C16 H16A 108.9 . . ?
C17 C16 H16B 108.9 . . ?
O47 C59 C60 114.5(3) . . ?
C64 C59 O47 125.6(3) . . ?
C64 C59 C60 119.9(3) . . ?
H84A C84 H84B 107.8 . . ?
C85 C84 H84A 109.0 . . ?
C85 C84 H84B 109.0 . . ?
C1 C84 H84A 109.0 . . ?
C1 C84 H84B 109.0 . . ?
C1 C84 C85 113.1(2) . . ?
N35 N30 N34 106.5(2) . . ?
H83A C83 H83B 107.8 . . ?
C67 C83 H83A 109.0 . . ?
C67 C83 H83B 109.0 . . ?
C67 C83 C65 112.9(3) . . ?
C65 C83 H83A 109.0 . . ?
C65 C83 H83B 109.0 . . ?
H80A C80 H80B 107.4 . . ?
C78 C80 H80A 108.3 . . ?
C78 C80 H80B 108.3 . . ?
C81 C80 H80A 108.3 . . ?
C81 C80 H80B 108.3 . . ?
C81 C80 C78 116.1(3) . . ?
C62 C61 H61 118.5 . . ?
C60 C61 H61 118.5 . . ?
C60 C61 C62 123.0(3) . . ?
N31 C78 C80 115.0(3) . . ?
N31 C78 C77 122.2(3) . . ?
C77 C78 C80 122.8(3) . . ?
H87A C87 H87B 107.7 . . ?
C15 C87 H87A 108.8 . . ?
C15 C87 H87B 108.8 . . ?
C15 C87 C19 114.0(3) . . ?
C19 C87 H87A 108.8 . . ?
C19 C87 H87B 108.8 . . ?
O7 C8 C39 111.7(3) . . ?
O9 C8 O7 122.8(3) . . ?
O9 C8 C39 125.5(3) . . ?
N33 C85 C84 108.6(2) . . ?
N33 C85 C14 109.1(2) . . ?
N33 C85 C12 113.4(3) . . ?
C84 C85 C14 108.3(3) . . ?
C84 C85 C12 110.0(2) . . ?
C14 C85 C12 107.4(3) . . ?
O21 C15 C16 111.8(3) . . ?
O21 C15 C87 108.2(2) . . ?
O21 C15 H15 109.3 . . ?
C16 C15 H15 109.3 . . ?
C87 C15 C16 108.7(2) . . ?
C87 C15 H15 109.3 . . ?
N31 C74 C68 116.1(2) . . ?
N31 C74 C75 122.2(3) . . ?
C75 C74 C68 121.7(2) . . ?
N32 C70 C67 116.6(2) . . ?
N32 C70 C71 122.1(3) . . ?
C71 C70 C67 121.3(3) . . ?
C61 C62 C63 117.1(3) . . ?
C61 C62 C65 120.2(3) . . ?
C63 C62 C65 122.8(3) . . ?
C39 C40 H40 119.5 . . ?
C41 C40 C39 120.9(3) . . ?
C41 C40 H40 119.5 . . ?
N36 C17 C16 108.0(2) . . ?
N36 C17 C88 109.6(2) . . ?
N36 C17 C44 113.0(3) . . ?
C16 C17 C88 107.8(3) . . ?
C16 C17 C44 110.3(2) . . ?
C88 C17 C44 108.0(2) . . ?
C86 C6 H6A 108.9 . . ?
C86 C6 H6B 108.9 . . ?
H6A C6 H6B 107.7 . . ?
C1 C6 C86 113.3(3) . . ?
C1 C6 H6A 108.9 . . ?
C1 C6 H6B 108.9 . . ?
N36 C19 C87 108.4(3) . . ?
N36 C19 C46 108.1(2) . . ?
N36 C19 C45 114.2(3) . . ?
C46 C19 C87 106.7(3) . . ?
C46 C19 C45 108.6(3) . . ?
C45 C19 C87 110.5(3) . . ?
N34 C35 C36 113.9(2) . . ?
N34 C35 H35A 108.8 . . ?
N34 C35 H35B 108.8 . . ?
C36 C35 H35A 108.8 . . ?
C36 C35 H35B 108.8 . . ?
H35A C35 H35B 107.7 . . ?
N34 C32 H32 127.5 . . ?
N34 C32 C33 105.1(3) . . ?
C33 C32 H32 127.5 . . ?
C83 C67 H67A 109.4 . . ?
C83 C67 H67B 109.4 . . ?
C70 C67 C83 111.0(2) . . ?
C70 C67 H67A 109.4 . . ?
C70 C67 H67B 109.4 . . ?
H67A C67 H67B 108.0 . . ?
C17 C88 H88A 109.5 . . ?
C17 C88 H88B 109.5 . . ?
C17 C88 H88C 109.5 . . ?
H88A C88 H88B 109.5 . . ?
H88A C88 H88C 109.5 . . ?
H88B C88 H88C 109.5 . . ?
C59 C60 H60 120.6 . . ?
C61 C60 C59 118.8(3) . . ?
C61 C60 H60 120.6 . . ?
O48 C52 C54 125.2(4) . . ?
C55 C52 O48 116.2(3) . . ?
C55 C52 C54 118.7(4) . . ?
C73 C72 H72 120.2 . . ?
C73 C72 C71 119.7(3) . . ?
C71 C72 H72 120.2 . . ?
C86 C10 H10A 109.5 . . ?
C86 C10 H10B 109.5 . . ?
C86 C10 H10C 109.5 . . ?
H10A C10 H10B 109.5 . . ?
H10A C10 H10C 109.5 . . ?
H10B C10 H10C 109.5 . . ?
N35 C33 C29 121.9(3) . . ?
C32 C33 N35 107.8(3) . . ?
C32 C33 C29 130.1(3) . . ?
C59 C64 H64 120.0 . . ?
C59 C64 C63 119.9(3) . . ?
C63 C64 H64 120.0 . . ?
C37 C38 C39 120.1(3) . . ?
C37 C38 H38 119.9 . . ?
C39 C38 H38 119.9 . . ?
O7 C1 C84 110.8(2) . . ?
O7 C1 C6 106.9(3) . . ?
O7 C1 H1 110.1 . . ?
C84 C1 H1 110.1 . . ?
C6 C1 C84 108.9(2) . . ?
C6 C1 H1 110.1 . . ?
C70 C71 H71 120.6 . . ?
C72 C71 C70 118.9(3) . . ?
C72 C71 H71 120.6 . . ?
C52 C54 H54 120.0 . . ?
C52 C54 C57 120.1(4) . . ?
C57 C54 H54 120.0 . . ?
C62 C63 C64 121.2(3) . . ?
C62 C63 H63 119.4 . . ?
C64 C63 H63 119.4 . . ?
C78 C77 H77 120.6 . . ?
C76 C77 C78 118.9(3) . . ?
C76 C77 H77 120.6 . . ?
C80 C81 H81A 109.0 . . ?
C80 C81 H81B 109.0 . . ?
C80 C81 C82 113.0(3) . . ?
H81A C81 H81B 107.8 . . ?
C82 C81 H81A 109.0 . . ?
C82 C81 H81B 109.0 . . ?
C74 C75 H75 120.5 . . ?
C76 C75 C74 119.0(3) . . ?
C76 C75 H75 120.5 . . ?
C17 C44 H44A 109.5 . . ?
C17 C44 H44B 109.5 . . ?
C17 C44 H44C 109.5 . . ?
H44A C44 H44B 109.5 . . ?
H44A C44 H44C 109.5 . . ?
H44B C44 H44C 109.5 . . ?
C54 C57 H57 118.8 . . ?
C48 C57 C54 122.4(3) . . ?
C48 C57 H57 118.8 . . ?
O47 C56 H56A 110.2 . . ?
O47 C56 H56B 110.2 . . ?
O47 C56 C53 107.4(3) . . ?
H56A C56 H56B 108.5 . . ?
C53 C56 H56A 110.2 . . ?
C53 C56 H56B 110.2 . . ?
C19 C46 H46A 109.5 . . ?
C19 C46 H46B 109.5 . . ?
C19 C46 H46C 109.5 . . ?
H46A C46 H46B 109.5 . . ?
H46A C46 H46C 109.5 . . ?
H46B C46 H46C 109.5 . . ?
C85 C14 H14A 109.5 . . ?
C85 C14 H14B 109.5 . . ?
C85 C14 H14C 109.5 . . ?
H14A C14 H14B 109.5 . . ?
H14A C14 H14C 109.5 . . ?
H14B C14 H14C 109.5 . . ?
O48 C49 H49 124.1 . . ?
O48 C49 C51 111.8(4) . . ?
C51 C49 H49 124.1 . . ?
C81 C82 H82A 108.9 . . ?
C81 C82 H82B 108.9 . . ?
H82A C82 H82B 107.7 . . ?
C48 C82 C81 113.5(3) . . ?
C48 C82 H82A 108.9 . . ?
C48 C82 H82B 108.9 . . ?
C52 C55 H55 119.7 . . ?
C52 C55 C58 120.6(4) . . ?
C58 C55 H55 119.7 . . ?
C77 C76 H76 120.4 . . ?
C75 C76 C77 119.3(3) . . ?
C75 C76 H76 120.4 . . ?
C57 C48 C82 122.0(3) . . ?
C57 C48 C58 116.0(3) . . ?
C58 C48 C82 121.9(4) . . ?
C36 C41 H41 119.7 . . ?
C40 C41 C36 120.7(3) . . ?
C40 C41 H41 119.7 . . ?
O21 C22 H22A 109.8 . . ?
O21 C22 H22B 109.8 . . ?
O21 C22 C23 109.3(3) . . ?
H22A C22 H22B 108.3 . . ?
C23 C22 H22A 109.8 . . ?
C23 C22 H22B 109.8 . . ?
C85 C12 H12A 109.5 . . ?
C85 C12 H12B 109.5 . . ?
C85 C12 H12C 109.5 . . ?
H12A C12 H12B 109.5 . . ?
H12A C12 H12C 109.5 . . ?
H12B C12 H12C 109.5 . . ?
C86 C13 H13A 109.5 . . ?
C86 C13 H13B 109.5 . . ?
C86 C13 H13C 109.5 . . ?
H13A C13 H13B 109.5 . . ?
H13A C13 H13C 109.5 . . ?
H13B C13 H13C 109.5 . . ?
C33 C29 H29A 108.3 . . ?
C33 C29 H29B 108.3 . . ?
H29A C29 H29B 107.4 . . ?
C28 C29 C33 116.1(3) . . ?
C28 C29 H29A 108.3 . . ?
C28 C29 H29B 108.3 . . ?
C83 C65 H65A 108.8 . . ?
C83 C65 H65B 108.8 . . ?
C62 C65 C83 113.9(3) . . ?
C62 C65 H65A 108.8 . . ?
C62 C65 H65B 108.8 . . ?
H65A C65 H65B 107.7 . . ?
C56 C53 H53A 108.5 . . ?
C56 C53 H53B 108.5 . . ?
H53A C53 H53B 107.5 . . ?
C51 C53 C56 114.9(3) . . ?
C51 C53 H53A 108.5 . . ?
C51 C53 H53B 108.5 . . ?
C55 C58 C48 122.0(4) . . ?
C55 C58 H58 119.0 . . ?
C48 C58 H58 119.0 . . ?
C49 C51 C53 114.4(4) . . ?
C49 C51 H51A 108.7 . . ?
C49 C51 H51B 108.7 . . ?
C53 C51 H51A 108.7 . . ?
C53 C51 H51B 108.7 . . ?
H51A C51 H51B 107.6 . . ?
C19 C45 H45A 109.5 . . ?
C19 C45 H45B 109.5 . . ?
C19 C45 H45C 109.5 . . ?
H45A C45 H45B 109.5 . . ?
H45A C45 H45C 109.5 . . ?
H45B C45 H45C 109.5 . . ?
C29 C28 H28A 110.0 . . ?
C29 C28 H28B 110.0 . . ?
C29 C28 C27 108.6(4) . . ?
H28A C28 H28B 108.4 . . ?
C27 C28 H28A 110.0 . . ?
C27 C28 H28B 110.0 . . ?
H24A C24 H24B 108.2 . . ?
C23 C24 H24A 109.7 . . ?
C23 C24 H24B 109.7 . . ?
C25 C24 H24A 109.7 . . ?
C25 C24 H24B 109.7 . . ?
C25 C24 C23 110.0(5) . . ?
C22 C23 H23A 107.5 . . ?
C22 C23 H23B 107.5 . . ?
C24 C23 C22 119.5(3) . . ?
C24 C23 H23A 107.5 . . ?
C24 C23 H23B 107.5 . . ?
H23A C23 H23B 107.0 . . ?
C24 C25 H25A 108.7 . . ?
C24 C25 H25B 108.7 . . ?
C24 C25 C26 114.2(4) . . ?
H25A C25 H25B 107.6 . . ?
C26 C25 H25A 108.7 . . ?
C26 C25 H25B 108.7 . . ?
C25 C26 H26A 108.5 . . ?
C25 C26 H26B 108.5 . . ?
H26A C26 H26B 107.5 . . ?
C27 C26 C25 114.9(4) . . ?
C27 C26 H26A 108.5 . . ?
C27 C26 H26B 108.5 . . ?
C28 C27 H27A 108.5 . . ?
C28 C27 H27B 108.5 . . ?
C26 C27 C28 115.1(5) . . ?
C26 C27 H27A 108.5 . . ?
C26 C27 H27B 108.5 . . ?
H27A C27 H27B 107.5 . . ?

loop_
_geom_bond_atom_site_label_1
_geom_bond_atom_site_label_2
_geom_bond_distance
_geom_bond_site_symmetry_2
_geom_bond_publ_flag
S1 S2 2.0464(10) 2_656 ?
S1 N33 1.704(3) . ?
S2 N36 1.691(2) . ?
N32 C68 1.364(3) . ?
N32 C70 1.339(4) . ?
O7 C8 1.339(4) . ?
O7 C1 1.434(4) . ?
O21 C15 1.429(3) . ?
O21 C22 1.443(4) . ?
N31 C78 1.337(4) . ?
N31 C74 1.354(3) . ?
O47 C59 1.373(4) . ?
O47 C56 1.422(4) . ?
N33 C86 1.496(4) . ?
N33 C85 1.498(4) . ?
N34 N30 1.345(3) . ?
N34 C35 1.467(4) . ?
N34 C32 1.341(4) . ?
O9 C8 1.207(4) . ?
N36 C17 1.512(4) . ?
N36 C19 1.494(4) . ?
O48 C52 1.375(4) . ?
O48 C49 1.410(5) . ?
C68 C73 1.400(4) . ?
C68 C74 1.470(4) . ?
C73 H73 0.9500 . ?
C73 C72 1.373(5) . ?
C37 H37 0.9500 . ?
C37 C36 1.376(4) . ?
C37 C38 1.381(5) . ?
C86 C6 1.528(5) . ?
C86 C10 1.534(4) . ?
C86 C13 1.564(4) . ?
C36 C35 1.491(5) . ?
C36 C41 1.389(4) . ?
C39 C8 1.473(5) . ?
C39 C40 1.391(4) . ?
C39 C38 1.391(4) . ?
N35 N30 1.303(4) . ?
N35 C33 1.366(4) . ?
C16 H16A 0.9900 . ?
C16 H16B 0.9900 . ?
C16 C15 1.515(5) . ?
C16 C17 1.523(4) . ?
C59 C60 1.390(4) . ?
C59 C64 1.373(5) . ?
C84 H84A 0.9900 . ?
C84 H84B 0.9900 . ?
C84 C85 1.519(5) . ?
C84 C1 1.509(4) . ?
C83 H83A 0.9900 . ?
C83 H83B 0.9900 . ?
C83 C67 1.524(4) . ?
C83 C65 1.541(4) . ?
C80 H80A 0.9900 . ?
C80 H80B 0.9900 . ?
C80 C78 1.514(4) . ?
C80 C81 1.512(5) . ?
C61 H61 0.9500 . ?
C61 C62 1.382(5) . ?
C61 C60 1.381(4) . ?
C78 C77 1.389(5) . ?
C87 H87A 0.9900 . ?
C87 H87B 0.9900 . ?
C87 C15 1.505(4) . ?
C87 C19 1.533(5) . ?
C85 C14 1.544(4) . ?
C85 C12 1.545(4) . ?
C15 H15 1.0000 . ?
C74 C75 1.387(4) . ?
C70 C67 1.504(4) . ?
C70 C71 1.394(4) . ?
C62 C63 1.385(4) . ?
C62 C65 1.502(4) . ?
C40 H40 0.9500 . ?
C40 C41 1.369(5) . ?
C17 C88 1.533(4) . ?
C17 C44 1.536(4) . ?
C6 H6A 0.9900 . ?
C6 H6B 0.9900 . ?
C6 C1 1.507(4) . ?
C19 C46 1.526(4) . ?
C19 C45 1.532(5) . ?
C35 H35A 0.9900 . ?
C35 H35B 0.9900 . ?
C32 H32 0.9500 . ?
C32 C33 1.355(4) . ?
C67 H67A 0.9900 . ?
C67 H67B 0.9900 . ?
C88 H88A 0.9800 . ?
C88 H88B 0.9800 . ?
C88 H88C 0.9800 . ?
C60 H60 0.9500 . ?
C52 C54 1.379(5) . ?
C52 C55 1.368(5) . ?
C72 H72 0.9500 . ?
C72 C71 1.381(4) . ?
C10 H10A 0.9800 . ?
C10 H10B 0.9800 . ?
C10 H10C 0.9800 . ?
C33 C29 1.487(5) . ?
C64 H64 0.9500 . ?
C64 C63 1.402(5) . ?
C38 H38 0.9500 . ?
C1 H1 1.0000 . ?
C71 H71 0.9500 . ?
C54 H54 0.9500 . ?
C54 C57 1.389(5) . ?
C63 H63 0.9500 . ?
C77 H77 0.9500 . ?
C77 C76 1.389(5) . ?
C81 H81A 0.9900 . ?
C81 H81B 0.9900 . ?
C81 C82 1.549(4) . ?
C75 H75 0.9500 . ?
C75 C76 1.369(5) . ?
C44 H44A 0.9800 . ?
C44 H44B 0.9800 . ?
C44 H44C 0.9800 . ?
C57 H57 0.9500 . ?
C57 C48 1.383(5) . ?
C56 H56A 0.9900 . ?
C56 H56B 0.9900 . ?
C56 C53 1.517(5) . ?
C46 H46A 0.9800 . ?
C46 H46B 0.9800 . ?
C46 H46C 0.9800 . ?
C14 H14A 0.9800 . ?
C14 H14B 0.9800 . ?
C14 H14C 0.9800 . ?
C49 H49 0.9500 . ?
C49 C51 1.491(5) . ?
C82 H82A 0.9900 . ?
C82 H82B 0.9900 . ?
C82 C48 1.497(5) . ?
C55 H55 0.9500 . ?
C55 C58 1.387(5) . ?
C76 H76 0.9500 . ?
C48 C58 1.390(5) . ?
C41 H41 0.9500 . ?
C22 H22A 0.9900 . ?
C22 H22B 0.9900 . ?
C22 C23 1.499(5) . ?
C12 H12A 0.9800 . ?
C12 H12B 0.9800 . ?
C12 H12C 0.9800 . ?
C13 H13A 0.9800 . ?
C13 H13B 0.9800 . ?
C13 H13C 0.9800 . ?
C29 H29A 0.9900 . ?
C29 H29B 0.9900 . ?
C29 C28 1.458(6) . ?
C65 H65A 0.9900 . ?
C65 H65B 0.9900 . ?
C53 H53A 0.9900 . ?
C53 H53B 0.9900 . ?
C53 C51 1.498(6) . ?
C58 H58 0.9500 . ?
C51 H51A 0.9900 . ?
C51 H51B 0.9900 . ?
C45 H45A 0.9800 . ?
C45 H45B 0.9800 . ?
C45 H45C 0.9800 . ?
C28 H28A 0.9900 . ?
C28 H28B 0.9900 . ?
C28 C27 1.497(6) . ?
C24 H24A 0.9900 . ?
C24 H24B 0.9900 . ?
C24 C23 1.447(6) . ?
C24 C25 1.397(7) . ?
C23 H23A 0.9900 . ?
C23 H23B 0.9900 . ?
C25 H25A 0.9900 . ?
C25 H25B 0.9900 . ?
C25 C26 1.604(8) . ?
C26 H26A 0.9900 . ?
C26 H26B 0.9900 . ?
C26 C27 1.467(7) . ?
C27 H27A 0.9900 . ?
C27 H27B 0.9900 . ?

loop_
_geom_torsion_atom_site_label_1
_geom_torsion_atom_site_label_2
_geom_torsion_atom_site_label_3
_geom_torsion_atom_site_label_4
_geom_torsion
_geom_torsion_site_symmetry_1
_geom_torsion_site_symmetry_2
_geom_torsion_site_symmetry_3
_geom_torsion_site_symmetry_4
_geom_torsion_publ_flag
S1 S2 N36 C17 119.68(17) 2_656 . . . ?
S1 S2 N36 C19 -97.13(18) 2_656 . . . ?
S1 N33 C86 C6 -175.09(17) . . . . ?
S1 N33 C86 C10 -57.8(3) . . . . ?
S1 N33 C86 C13 61.2(3) . . . . ?
S1 N33 C85 C84 173.91(16) . . . . ?
S1 N33 C85 C14 56.1(3) . . . . ?
S1 N33 C85 C12 -63.5(3) . . . . ?
S2 S1 N33 C86 91.28(17) 2_656 . . . ?
S2 S1 N33 C85 -127.21(15) 2_656 . . . ?
S2 N36 C17 C16 -171.80(19) . . . . ?
S2 N36 C17 C88 -54.6(3) . . . . ?
S2 N36 C17 C44 65.8(3) . . . . ?
S2 N36 C19 C87 173.20(18) . . . . ?
S2 N36 C19 C46 57.9(3) . . . . ?
S2 N36 C19 C45 -63.2(3) . . . . ?
N32 C68 C73 C72 -2.4(4) . . . . ?
N32 C68 C74 N31 38.6(4) . . . . ?
N32 C68 C74 C75 -141.9(3) . . . . ?
N32 C70 C67 C83 92.5(3) . . . . ?
N32 C70 C71 C72 -1.7(5) . . . . ?
O21 C22 C23 C24 52.1(6) . . . . ?
N31 C78 C77 C76 -1.2(5) . . . . ?
N31 C74 C75 C76 -0.8(5) . . . . ?
O47 C59 C60 C61 178.7(3) . . . . ?
O47 C59 C64 C63 -178.6(3) . . . . ?
O47 C56 C53 C51 -67.1(4) . . . . ?
N33 C86 C6 C1 -50.7(3) . . . . ?
N34 C32 C33 N35 -0.9(4) . . . . ?
N34 C32 C33 C29 -175.9(4) . . . . ?
O48 C52 C54 C57 173.7(3) . . . . ?
O48 C52 C55 C58 -174.2(3) . . . . ?
O48 C49 C51 C53 -172.1(3) . . . . ?
C68 N32 C70 C67 -176.6(2) . . . . ?
C68 N32 C70 C71 1.0(4) . . . . ?
C68 C73 C72 C71 1.7(5) . . . . ?
C68 C74 C75 C76 179.8(3) . . . . ?
C73 C68 C74 N31 -141.5(3) . . . . ?
C73 C68 C74 C75 37.9(4) . . . . ?
C73 C72 C71 C70 0.3(5) . . . . ?
C37 C36 C35 N34 -141.7(3) . . . . ?
C37 C36 C41 C40 2.3(5) . . . . ?
C86 N33 C85 C84 -47.2(3) . . . . ?
C86 N33 C85 C14 -165.0(3) . . . . ?
C86 N33 C85 C12 75.4(4) . . . . ?
C86 C6 C1 O7 178.5(2) . . . . ?
C86 C6 C1 C84 58.8(3) . . . . ?
C36 C37 C38 C39 -1.1(5) . . . . ?
C39 C40 C41 C36 -1.5(5) . . . . ?
N35 C33 C29 C28 -70.0(5) . . . . ?
C59 O47 C56 C53 169.4(3) . . . . ?
C59 C64 C63 C62 -0.4(5) . . . . ?
N30 N34 C35 C36 -92.5(3) . . . . ?
N30 N34 C32 C33 -0.1(4) . . . . ?
N30 N35 C33 C32 1.7(4) . . . . ?
N30 N35 C33 C29 177.2(4) . . . . ?
C80 C78 C77 C76 178.0(3) . . . . ?
C80 C81 C82 C48 -61.4(4) . . . . ?
C61 C62 C63 C64 -0.6(4) . . . . ?
C61 C62 C65 C83 83.0(4) . . . . ?
C78 N31 C74 C68 179.6(2) . . . . ?
C78 N31 C74 C75 0.1(4) . . . . ?
C78 C80 C81 C82 -175.8(3) . . . . ?
C78 C77 C76 C75 0.5(5) . . . . ?
C8 O7 C1 C84 -89.6(3) . . . . ?
C8 O7 C1 C6 151.9(2) . . . . ?
C8 C39 C40 C41 179.1(3) . . . . ?
C8 C39 C38 C37 -177.9(3) . . . . ?
C85 N33 C86 C6 46.5(3) . . . . ?
C85 N33 C86 C10 163.7(3) . . . . ?
C85 N33 C86 C13 -77.2(4) . . . . ?
C85 C84 C1 O7 -176.9(2) . . . . ?
C85 C84 C1 C6 -59.6(3) . . . . ?
C15 O21 C22 C23 175.1(3) . . . . ?
C15 C16 C17 N36 -51.9(3) . . . . ?
C15 C16 C17 C88 -170.2(2) . . . . ?
C15 C16 C17 C44 72.1(3) . . . . ?
C15 C87 C19 N36 50.6(3) . . . . ?
C15 C87 C19 C46 166.8(3) . . . . ?
C15 C87 C19 C45 -75.3(4) . . . . ?
C74 N31 C78 C80 -178.4(2) . . . . ?
C74 N31 C78 C77 0.8(4) . . . . ?
C74 C68 C73 C72 177.7(3) . . . . ?
C74 C75 C76 C77 0.4(5) . . . . ?
C70 N32 C68 C73 1.1(4) . . . . ?
C70 N32 C68 C74 -179.1(2) . . . . ?
C62 C61 C60 C59 0.1(5) . . . . ?
C40 C39 C8 O7 -4.8(4) . . . . ?
C40 C39 C8 O9 176.3(3) . . . . ?
C40 C39 C38 C37 1.9(4) . . . . ?
C17 N36 C19 C87 -46.5(3) . . . . ?
C17 N36 C19 C46 -161.8(3) . . . . ?
C17 N36 C19 C45 77.1(4) . . . . ?
C17 C16 C15 O21 178.7(2) . . . . ?
C17 C16 C15 C87 59.3(3) . . . . ?
C19 N36 C17 C16 47.4(3) . . . . ?
C19 N36 C17 C88 164.6(3) . . . . ?
C19 N36 C17 C44 -74.9(3) . . . . ?
C19 C87 C15 O21 -180.0(3) . . . . ?
C19 C87 C15 C16 -58.3(3) . . . . ?
C35 N34 N30 N35 180.0(3) . . . . ?
C35 N34 C32 C33 -178.8(3) . . . . ?
C35 C36 C41 C40 179.7(3) . . . . ?
C32 N34 N30 N35 1.1(4) . . . . ?
C32 N34 C35 C36 86.1(4) . . . . ?
C32 C33 C29 C28 104.4(5) . . . . ?
C67 C83 C65 C62 72.5(4) . . . . ?
C67 C70 C71 C72 175.8(3) . . . . ?
C60 C59 C64 C63 1.2(5) . . . . ?
C60 C61 C62 C63 0.7(4) . . . . ?
C60 C61 C62 C65 -179.4(3) . . . . ?
C52 O48 C49 C51 -153.6(3) . . . . ?
C52 C54 C57 C48 1.0(5) . . . . ?
C52 C55 C58 C48 -0.1(5) . . . . ?
C10 C86 C6 C1 -168.8(2) . . . . ?
C33 N35 N30 N34 -1.7(4) . . . . ?
C33 C29 C28 C27 -49.3(5) . . . . ?
C64 C59 C60 C61 -1.0(5) . . . . ?
C38 C37 C36 C35 -178.4(3) . . . . ?
C38 C37 C36 C41 -1.0(4) . . . . ?
C38 C39 C8 O7 175.0(3) . . . . ?
C38 C39 C8 O9 -3.9(5) . . . . ?
C38 C39 C40 C41 -0.6(5) . . . . ?
C1 O7 C8 O9 -0.9(4) . . . . ?
C1 O7 C8 C39 -179.9(2) . . . . ?
C1 C84 C85 N33 52.0(3) . . . . ?
C1 C84 C85 C14 170.3(2) . . . . ?
C1 C84 C85 C12 -72.6(3) . . . . ?
C71 C70 C67 C83 -85.2(4) . . . . ?
C54 C52 C55 C58 5.0(5) . . . . ?
C54 C57 C48 C82 -172.8(3) . . . . ?
C54 C57 C48 C58 3.7(5) . . . . ?
C63 C62 C65 C83 -97.2(4) . . . . ?
C81 C80 C78 N31 176.3(3) . . . . ?
C81 C80 C78 C77 -3.0(4) . . . . ?
C81 C82 C48 C57 95.8(4) . . . . ?
C81 C82 C48 C58 -80.6(4) . . . . ?
C57 C48 C58 C55 -4.2(5) . . . . ?
C56 O47 C59 C60 -172.1(3) . . . . ?
C56 O47 C59 C64 7.7(5) . . . . ?
C56 C53 C51 C49 -68.5(4) . . . . ?
C49 O48 C52 C54 -11.6(4) . . . . ?
C49 O48 C52 C55 167.5(3) . . . . ?
C82 C48 C58 C55 172.4(3) . . . . ?
C55 C52 C54 C57 -5.4(5) . . . . ?
C41 C36 C35 N34 41.0(4) . . . . ?
C22 O21 C15 C16 78.6(3) . . . . ?
C22 O21 C15 C87 -161.6(3) . . . . ?
C13 C86 C6 C1 74.6(3) . . . . ?
C29 C28 C27 C26 -170.1(5) . . . . ?
C65 C83 C67 C70 177.3(3) . . . . ?
C65 C62 C63 C64 179.6(3) . . . . ?
C24 C25 C26 C27 -178.9(5) . . . . ?
C23 C24 C25 C26 174.7(4) . . . . ?
C25 C24 C23 C22 66.4(6) . . . . ?
C25 C26 C27 C28 -165.6(5) . . . . ?

loop_
_smtbx_masks_void_nr
_smtbx_masks_void_average_x
_smtbx_masks_void_average_y
_smtbx_masks_void_average_z
_smtbx_masks_void_volume
_smtbx_masks_void_count_electrons
_smtbx_masks_void_content
1 -0.076 -0.019 0.333 9.9 0.0 ?
2 0.076 0.019 0.667 9.9 0.0 ?
3 -0.584 0.500 1.000 586.9 121.6 '2 C6H14'
